data_4031756
loop_
_publ_author_name
'Menta, Sergio'
'Carradori, Simone'
'Secci, Daniela'
'Faggi, Cristina'
'Mannina, Luisa'
'Cirilli, Roberto'
'Pierini, Marco'

_publ_section_title
;
 The Anancomeric Character of the Pharmacophore 1,3,4-Thiadiazoline
 Framework in Chiral Spiro-Cyclohexyl Derivatives: Effects on
 Stereochemistry and Spiro-Junction Lability. Thermodynamic Aspects.
;
_journal_issue 24
_journal_name_full 'The Journal of organic chemistry'
_journal_page_first 11932
_journal_page_last 11940
_journal_paper_doi 10.1021/acs.joc.5b01635
_journal_volume 80
_journal_year 2015
_chemical_absolute_configuration ad
_chemical_formula_moiety 'C15 H25 N3 O2 S'
_chemical_formula_sum 'C15 H25 N3 O2 S'
_chemical_formula_weight 311.44
_chemical_name_systematic
;
(5S,6S)-(+)-N-(6-tert-butyl-1-formyl-4-thia-1,2-
diazaspiro[4.5]dec-2-en-3-yl)acetamide
;
_space_group_IT_number 19
_symmetry_cell_setting orthorhombic
_symmetry_Int_Tables_number 19
_symmetry_space_group_name_Hall 'P 2ac 2ab'
_symmetry_space_group_name_H-M 'P 21 21 21'
_atom_sites_solution_hydrogens geom
_atom_sites_solution_primary direct
_atom_sites_solution_secondary difmap
_audit_creation_date
;
'Wed May 09 22:13:55 2012'
;
_audit_creation_method
;
CrysAlisPro, Oxford Diffraction Ltd.,
Version 1.171.34.44 (release 25-10-2010 CrysAlis171 .NET)
(compiled Oct 25 2010,18:11:34)
;
_cell_angle_alpha 90.00
_cell_angle_beta 90.00
_cell_angle_gamma 90.00
_cell_formula_units_Z 4
_cell_length_a 9.6020(10)
_cell_length_b 11.7940(10)
_cell_length_c 15.0170(10)
_cell_measurement_reflns_used 5521
_cell_measurement_temperature 293(2)
_cell_measurement_theta_max 71.9999
_cell_measurement_theta_min 4.6014
_cell_volume 1700.6(3)
_computing_cell_refinement
;
CrysAlisPro, Oxford Diffraction Ltd.,
Version 1.171.34.44 (release 25-10-2010 CrysAlis171 .NET)
(compiled Oct 25 2010,18:11:34)
;
_computing_data_collection
;
CrysAlisPro, Oxford Diffraction Ltd.,
Version 1.171.34.44 (release 25-10-2010 CrysAlis171 .NET)
(compiled Oct 25 2010,18:11:34)
;
_computing_data_reduction
;
CrysAlisPro, Oxford Diffraction Ltd.,
Version 1.171.34.44 (release 25-10-2010 CrysAlis171 .NET)
(compiled Oct 25 2010,18:11:34)
;
_computing_molecular_graphics Ortep3
_computing_publication_material Ciftab
_computing_structure_refinement 'SHELXL-97 (Sheldrick, 1997)'
_computing_structure_solution 'SIR2004 J.Appl.Cryst.38,381-388'
_diffrn_ambient_temperature 293(2)
_diffrn_detector_area_resol_mean 8.1241
_diffrn_measured_fraction_theta_full 0.975
_diffrn_measured_fraction_theta_max 0.975
_diffrn_measurement_details
;
  1 omega   44.00  113.00   1.0000    3.0000
omega____ theta____ kappa____ phi______ frames
    -       46.4074   37.0000 -180.0000 69

  2 omega  -24.00   61.00   1.0000    3.0000
omega____ theta____ kappa____ phi______ frames
    -       46.4074  -37.0000    0.0000 85

  3 omega  -63.00  -29.00   1.0000    3.0000
omega____ theta____ kappa____ phi______ frames
    -      -90.0000   45.0000 -180.0000 34

  4 omega   40.00  115.00   1.0000    3.0000
omega____ theta____ kappa____ phi______ frames
    -      100.0000  -77.0000  -90.0000 75

  5 omega   79.00  118.00   1.0000    3.0000
omega____ theta____ kappa____ phi______ frames
    -      100.0000   45.0000  -60.0000 39

  6 omega   87.00  167.00   1.0000    3.0000
omega____ theta____ kappa____ phi______ frames
    -      100.0000   45.0000  -30.0000 80

  7 omega   32.00   76.00   1.0000    3.0000
omega____ theta____ kappa____ phi______ frames
    -      100.0000  -45.0000  -30.0000 44

  8 omega   77.00  169.00   1.0000    3.0000
omega____ theta____ kappa____ phi______ frames
    -      100.0000   45.0000   30.0000 92

  9 omega   31.00   57.00   1.0000    3.0000
omega____ theta____ kappa____ phi______ frames
    -      100.0000  -45.0000 -180.0000 26

 10 omega   16.00  118.00   1.0000    3.0000
omega____ theta____ kappa____ phi______ frames
    -       46.4074   77.0000  -90.0000 102

 11 omega   16.00  118.00   1.0000    3.0000
omega____ theta____ kappa____ phi______ frames
    -       46.4074   77.0000   60.0000 102

 12 omega   21.00   59.00   1.0000    3.0000
omega____ theta____ kappa____ phi______ frames
    -      100.0000  -90.0000  107.0000 38
;
_diffrn_measurement_device_type 'Xcalibur, Onyx'
_diffrn_measurement_method '\w scans'
_diffrn_radiation_monochromator graphite
_diffrn_radiation_probe x-ray
_diffrn_radiation_type CuK\a
_diffrn_radiation_wavelength 1.54178
_diffrn_reflns_av_R_equivalents 0.0274
_diffrn_reflns_av_sigmaI/netI 0.0320
_diffrn_reflns_limit_h_max 11
_diffrn_reflns_limit_h_min -11
_diffrn_reflns_limit_k_max 13
_diffrn_reflns_limit_k_min -14
_diffrn_reflns_limit_l_max 15
_diffrn_reflns_limit_l_min -18
_diffrn_reflns_number 9397
_diffrn_reflns_theta_full 72.15
_diffrn_reflns_theta_max 72.15
_diffrn_reflns_theta_min 4.77
_diffrn_source 'Enhance (Cu) X-ray Source'
_diffrn_standards_decay_% 50
_diffrn_standards_interval_count 200
_diffrn_standards_number 3
_exptl_absorpt_coefficient_mu 1.755
_exptl_absorpt_correction_T_max 0.9322
_exptl_absorpt_correction_T_min 0.8690
_exptl_absorpt_correction_type multi-scan
_exptl_absorpt_process_details
;
CrysAlisPro, Oxford Diffraction Ltd.,
Version 1.171.34.44 (release 25-10-2010 CrysAlis171 .NET)
(compiled Oct 25 2010,18:11:34)
Empirical absorption correction using spherical harmonics,
 implemented in SCALE3 ABSPACK scaling algorithm.
;
_exptl_crystal_colour white
_exptl_crystal_density_diffrn 1.216
_exptl_crystal_density_method 'not measured'
_exptl_crystal_description prismatic
_exptl_crystal_F_000 672
_exptl_crystal_recrystallization_method acetone-water
_exptl_crystal_size_max 0.10
_exptl_crystal_size_mid 0.06
_exptl_crystal_size_min 0.04
_refine_diff_density_max 0.242
_refine_diff_density_min -0.232
_refine_diff_density_rms 0.039
_refine_ls_abs_structure_details 'Flack H D (1983), Acta Cryst. A39, 876-881'
_refine_ls_abs_structure_Flack -0.03(2)
_refine_ls_extinction_coef 0.0063(6)
_refine_ls_extinction_expression Fc^*^=kFc[1+0.001xFc^2^\l^3^/sin(2\q)]^-1/4^
_refine_ls_extinction_method SHELXL
_refine_ls_goodness_of_fit_ref 1.022
_refine_ls_hydrogen_treatment mixed
_refine_ls_matrix_type full
_refine_ls_number_parameters 195
_refine_ls_number_reflns 3220
_refine_ls_number_restraints 0
_refine_ls_restrained_S_all 1.022
_refine_ls_R_factor_all 0.0537
_refine_ls_R_factor_gt 0.0387
_refine_ls_shift/su_max 0.000
_refine_ls_shift/su_mean 0.000
_refine_ls_structure_factor_coef Fsqd
_refine_ls_weighting_details 'calc w=1/[\s^2^(Fo^2^)+(0.0609P)^2^+0.3742P] where P=(Fo^2^+2Fc^2^)/3'
_refine_ls_weighting_scheme calc
_refine_ls_wR_factor_gt 0.1001
_refine_ls_wR_factor_ref 0.1133
_reflns_number_gt 2681
_reflns_number_total 3220
_reflns_threshold_expression >2sigma(I)
_cod_data_source_file jo5b01635_si_002.cif
_cod_data_source_block exp_713
_cod_depositor_comments 'Adding full bibliography for 4031753--4031756.cif.'
_cod_database_code 4031756

loop_
_symmetry_equiv_pos_as_xyz
'x, y, z'
'-x+1/2, -y, z+1/2'
'x+1/2, -y+1/2, -z'
'-x, y+1/2, -z+1/2'

loop_
_atom_site_label
_atom_site_type_symbol
_atom_site_fract_x
_atom_site_fract_y
_atom_site_fract_z
_atom_site_U_iso_or_equiv
_atom_site_adp_type
_atom_site_occupancy
_atom_site_symmetry_multiplicity
_atom_site_calc_flag
_atom_site_refinement_flags
N1 N 0.47491(19) 0.07801(19) 0.24118(13) 0.0445(5) Uani 1 1 d .
N2 N 0.51922(19) 0.13337(18) 0.31837(13) 0.0420(5) Uani 1 1 d .
N3 N 0.4368(2) 0.22853(19) 0.44093(14) 0.0429(5) Uani 1 1 d .
O1 O 0.21364(19) 0.2717(2) 0.47086(13) 0.0643(6) Uani 1 1 d .
O2 O 0.5395(2) -0.01790(19) 0.11820(14) 0.0691(6) Uani 1 1 d .
S1 S 0.24784(6) 0.14528(6) 0.32177(4) 0.0534(2) Uani 1 1 d .
C1 C 0.3225(2) 0.0588(2) 0.23101(17) 0.0437(6) Uani 1 1 d .
C2 C 0.2957(3) -0.0668(3) 0.2511(2) 0.0634(8) Uani 1 1 d .
H2A H 0.3484 -0.1126 0.2093 0.076 Uiso 1 1 calc R
H2B H 0.3298 -0.0838 0.3104 0.076 Uiso 1 1 calc R
C3 C 0.1433(3) -0.1000(3) 0.2454(3) 0.0777(10) Uani 1 1 d .
H3A H 0.1336 -0.1810 0.2543 0.093 Uiso 1 1 calc R
H3B H 0.0910 -0.0614 0.2917 0.093 Uiso 1 1 calc R
C4 C 0.0868(3) -0.0676(3) 0.1551(3) 0.0778(11) Uani 1 1 d .
H4A H 0.1347 -0.1105 0.1093 0.093 Uiso 1 1 calc R
H4B H -0.0115 -0.0863 0.1521 0.093 Uiso 1 1 calc R
C5 C 0.1060(3) 0.0566(3) 0.1384(2) 0.0610(8) Uani 1 1 d .
H5A H 0.0560 0.0990 0.1836 0.073 Uiso 1 1 calc R
H5B H 0.0660 0.0757 0.0810 0.073 Uiso 1 1 calc R
C6 C 0.2610(3) 0.0927(2) 0.13948(16) 0.0485(6) Uani 1 1 d .
H6 H 0.3071 0.0433 0.0961 0.058 Uiso 1 1 calc R
C7 C 0.4151(2) 0.1691(2) 0.36257(15) 0.0399(6) Uani 1 1 d .
C8 C 0.3369(3) 0.2822(2) 0.48886(17) 0.0443(6) Uani 1 1 d .
C9 C 0.3882(3) 0.3544(2) 0.56385(18) 0.0540(7) Uani 1 1 d .
H9A H 0.4880 0.3499 0.5669 0.081 Uiso 1 1 calc R
H9B H 0.3490 0.3279 0.6188 0.081 Uiso 1 1 calc R
H9C H 0.3607 0.4316 0.5540 0.081 Uiso 1 1 calc R
C10 C 0.5727(3) 0.0358(2) 0.18459(18) 0.0504(6) Uani 1 1 d .
C11 C 0.7223(3) 0.0591(3) 0.2061(2) 0.0668(9) Uani 1 1 d .
H11A H 0.7278 0.1031 0.2597 0.100 Uiso 1 1 calc R
H11B H 0.7642 0.1004 0.1580 0.100 Uiso 1 1 calc R
H11C H 0.7707 -0.0114 0.2143 0.100 Uiso 1 1 calc R
C12 C 0.2803(3) 0.2163(3) 0.1025(2) 0.0607(8) Uani 1 1 d .
C13 C 0.1630(4) 0.2978(3) 0.1302(3) 0.0852(11) Uani 1 1 d .
H13A H 0.0745 0.2649 0.1153 0.128 Uiso 1 1 calc R
H13B H 0.1737 0.3685 0.0992 0.128 Uiso 1 1 calc R
H13C H 0.1675 0.3108 0.1932 0.128 Uiso 1 1 calc R
C14 C 0.2798(5) 0.2065(4) 0.0006(3) 0.1021(14) Uani 1 1 d .
H14A H 0.1949 0.1710 -0.0185 0.153 Uiso 1 1 calc R
H14B H 0.3578 0.1617 -0.0183 0.153 Uiso 1 1 calc R
H14C H 0.2862 0.2809 -0.0252 0.153 Uiso 1 1 calc R
C15 C 0.4182(3) 0.2722(3) 0.1280(3) 0.0835(11) Uani 1 1 d .
H15A H 0.4220 0.2818 0.1915 0.125 Uiso 1 1 calc R
H15B H 0.4251 0.3449 0.0996 0.125 Uiso 1 1 calc R
H15C H 0.4941 0.2250 0.1091 0.125 Uiso 1 1 calc R
HN3 H 0.515(3) 0.238(2) 0.4566(19) 0.055(9) Uiso 1 1 d .

loop_
_atom_site_aniso_label
_atom_site_aniso_U_11
_atom_site_aniso_U_22
_atom_site_aniso_U_33
_atom_site_aniso_U_23
_atom_site_aniso_U_13
_atom_site_aniso_U_12
N1 0.0323(10) 0.0634(14) 0.0378(11) -0.0163(10) -0.0010(8) 0.0076(9)
N2 0.0343(9) 0.0556(12) 0.0360(10) -0.0089(10) 0.0001(9) 0.0020(9)
N3 0.0366(11) 0.0567(13) 0.0355(11) -0.0072(10) 0.0010(9) 0.0021(10)
O1 0.0443(11) 0.0960(16) 0.0525(12) -0.0230(11) 0.0054(9) 0.0077(10)
O2 0.0499(11) 0.0976(16) 0.0598(12) -0.0392(12) 0.0018(10) 0.0132(11)
S1 0.0317(3) 0.0825(5) 0.0460(3) -0.0228(3) 0.0029(3) 0.0033(3)
C1 0.0300(12) 0.0560(15) 0.0451(14) -0.0119(12) 0.0009(10) 0.0027(11)
C2 0.0548(17) 0.0642(18) 0.0711(19) 0.0029(16) 0.0040(14) 0.0037(14)
C3 0.0552(18) 0.064(2) 0.114(3) -0.008(2) 0.007(2) -0.0096(15)
C4 0.0514(17) 0.073(2) 0.109(3) -0.035(2) -0.0013(18) -0.0091(16)
C5 0.0386(14) 0.075(2) 0.0691(19) -0.0232(16) -0.0102(13) 0.0008(14)
C6 0.0375(13) 0.0656(16) 0.0425(13) -0.0167(11) -0.0039(11) 0.0054(12)
C7 0.0363(12) 0.0511(15) 0.0323(12) -0.0033(10) 0.0025(9) 0.0010(10)
C8 0.0473(15) 0.0525(16) 0.0330(13) -0.0029(11) 0.0064(10) 0.0020(12)
C9 0.0597(16) 0.0591(16) 0.0433(14) -0.0089(13) 0.0069(13) 0.0028(15)
C10 0.0388(13) 0.0651(17) 0.0474(15) -0.0113(14) 0.0038(11) 0.0108(12)
C11 0.0396(15) 0.099(2) 0.0615(17) -0.0168(17) 0.0050(12) 0.0130(15)
C12 0.0509(17) 0.077(2) 0.0540(16) 0.0069(15) -0.0051(13) 0.0058(14)
C13 0.074(2) 0.071(2) 0.111(3) 0.014(2) -0.004(2) 0.0139(18)
C14 0.101(3) 0.146(4) 0.059(2) 0.026(2) -0.009(2) 0.002(3)
C15 0.062(2) 0.091(3) 0.098(3) 0.031(2) -0.0081(19) -0.0137(18)

loop_
_atom_type_symbol
_atom_type_description
_atom_type_scat_dispersion_real
_atom_type_scat_dispersion_imag
_atom_type_scat_source
C C 0.0181 0.0091 'International Tables Vol C Tables 4.2.6.8 and 6.1.1.4'
H H 0.0000 0.0000 'International Tables Vol C Tables 4.2.6.8 and 6.1.1.4'
N N 0.0311 0.0180 'International Tables Vol C Tables 4.2.6.8 and 6.1.1.4'
O O 0.0492 0.0322 'International Tables Vol C Tables 4.2.6.8 and 6.1.1.4'
S S 0.3331 0.5567 'International Tables Vol C Tables 4.2.6.8 and 6.1.1.4'

loop_
_geom_angle_atom_site_label_1
_geom_angle_atom_site_label_2
_geom_angle_atom_site_label_3
_geom_angle
C10 N1 N2 118.64(19)
C10 N1 C1 123.9(2)
N2 N1 C1 117.12(18)
C7 N2 N1 110.39(18)
C8 N3 C7 125.5(2)
C8 N3 HN3 116(2)
C7 N3 HN3 118(2)
C7 S1 C1 89.48(11)
N1 C1 C2 107.0(2)
N1 C1 C6 115.2(2)
C2 C1 C6 111.1(2)
N1 C1 S1 102.80(16)
C2 C1 S1 108.88(19)
C6 C1 S1 111.33(16)
C3 C2 C1 113.6(3)
C3 C2 H2A 108.9
C1 C2 H2A 108.9
C3 C2 H2B 108.9
C1 C2 H2B 108.9
H2A C2 H2B 107.7
C4 C3 C2 109.4(3)
C4 C3 H3A 109.8
C2 C3 H3A 109.8
C4 C3 H3B 109.8
C2 C3 H3B 109.8
H3A C3 H3B 108.2
C5 C4 C3 110.7(3)
C5 C4 H4A 109.5
C3 C4 H4A 109.5
C5 C4 H4B 109.5
C3 C4 H4B 109.5
H4A C4 H4B 108.1
C4 C5 C6 112.7(2)
C4 C5 H5A 109.1
C6 C5 H5A 109.1
C4 C5 H5B 109.1
C6 C5 H5B 109.1
H5A C5 H5B 107.8
C5 C6 C1 107.8(2)
C5 C6 C12 111.4(2)
C1 C6 C12 120.6(2)
C5 C6 H6 105.3
C1 C6 H6 105.3
C12 C6 H6 105.3
N2 C7 N3 119.5(2)
N2 C7 S1 119.19(18)
N3 C7 S1 121.31(17)
O1 C8 N3 121.4(2)
O1 C8 C9 123.0(2)
N3 C8 C9 115.6(2)
C8 C9 H9A 109.5
C8 C9 H9B 109.5
H9A C9 H9B 109.5
C8 C9 H9C 109.5
H9A C9 H9C 109.5
H9B C9 H9C 109.5
O2 C10 N1 121.3(2)
O2 C10 C11 121.4(2)
N1 C10 C11 117.4(2)
C10 C11 H11A 109.5
C10 C11 H11B 109.5
H11A C11 H11B 109.5
C10 C11 H11C 109.5
H11A C11 H11C 109.5
H11B C11 H11C 109.5
C15 C12 C14 106.6(3)
C15 C12 C13 107.3(3)
C14 C12 C13 108.3(3)
C15 C12 C6 114.4(2)
C14 C12 C6 106.4(3)
C13 C12 C6 113.4(3)
C12 C13 H13A 109.5
C12 C13 H13B 109.5
H13A C13 H13B 109.5
C12 C13 H13C 109.5
H13A C13 H13C 109.5
H13B C13 H13C 109.5
C12 C14 H14A 109.5
C12 C14 H14B 109.5
H14A C14 H14B 109.5
C12 C14 H14C 109.5
H14A C14 H14C 109.5
H14B C14 H14C 109.5
C12 C15 H15A 109.5
C12 C15 H15B 109.5
H15A C15 H15B 109.5
C12 C15 H15C 109.5
H15A C15 H15C 109.5
H15B C15 H15C 109.5

loop_
_geom_bond_atom_site_label_1
_geom_bond_atom_site_label_2
_geom_bond_distance
N1 C10 1.361(3)
N1 N2 1.397(3)
N1 C1 1.489(3)
N2 C7 1.272(3)
N3 C8 1.356(3)
N3 C7 1.385(3)
N3 HN3 0.79(3)
O1 C8 1.221(3)
O2 C10 1.223(3)
S1 C7 1.741(2)
S1 C1 1.848(3)
C1 C2 1.533(4)
C1 C6 1.549(3)
C2 C3 1.517(4)
C2 H2A 0.9700
C2 H2B 0.9700
C3 C4 1.511(6)
C3 H3A 0.9700
C3 H3B 0.9700
C4 C5 1.498(5)
C4 H4A 0.9700
C4 H4B 0.9700
C5 C6 1.549(4)
C5 H5A 0.9700
C5 H5B 0.9700
C6 C12 1.570(4)
C6 H6 0.9800
C8 C9 1.495(4)
C9 H9A 0.9600
C9 H9B 0.9600
C9 H9C 0.9600
C10 C11 1.498(4)
C11 H11A 0.9600
C11 H11B 0.9600
C11 H11C 0.9600
C12 C15 1.528(4)
C12 C14 1.535(5)
C12 C13 1.538(5)
C13 H13A 0.9600
C13 H13B 0.9600
C13 H13C 0.9600
C14 H14A 0.9600
C14 H14B 0.9600
C14 H14C 0.9600
C15 H15A 0.9600
C15 H15B 0.9600
C15 H15C 0.9600
